data_1511521
loop_
_publ_author_name
'Kwei, G.H.'
'Morosin, B.'
'Lawson, A.C.jr.'
'Klesnar, H.'
'Aselage, T.L.'

_publ_section_title
;
 The diboride compounds of molybdenum: Mo B2-x and Mo2 B5-y
;
_journal_name_full 'Journal of Alloys Compd.'
_journal_page_first 180
_journal_page_last 186
_journal_paper_doi 10.1016/0925-8388(96)02294-3
_journal_volume 241
_journal_year 1996
_chemical_formula_sum 'B4.026 Mo2'
_chemical_name_systematic 'Mo2 B4.026'
_space_group_IT_number 166
_symmetry_space_group_name_Hall '-R 3 2"'
_symmetry_space_group_name_H-M 'R -3 m :H'
_cell_angle_alpha 90
_cell_angle_beta 90
_cell_angle_gamma 120
_cell_formula_units_Z 3
_cell_length_a 3.0099
_cell_length_b 3.0099
_cell_length_c 20.927
_cell_volume 164.188
_citation_journal_id_ASTM JALCEU
_cod_data_source_file boron4-x_154.cif
_cod_data_source_block B4.026Mo2
_cod_original_cell_volume 164.1881
_cod_database_code 1511521

loop_
_symmetry_equiv_pos_as_xyz
x,y,z
-y,x-y,z
-x+y,-x,z
y,x,-z
-x,-x+y,-z
x-y,-y,-z
-x,-y,-z
y,-x+y,-z
x-y,x,-z
-y,-x,z
x,x-y,z
-x+y,y,z
x+2/3,y+1/3,z+1/3
-y+2/3,x-y+1/3,z+1/3
-x+y+2/3,-x+1/3,z+1/3
y+2/3,x+1/3,-z+1/3
-x+2/3,-x+y+1/3,-z+1/3
x-y+2/3,-y+1/3,-z+1/3
-x+2/3,-y+1/3,-z+1/3
y+2/3,-x+y+1/3,-z+1/3
x-y+2/3,x+1/3,-z+1/3
-y+2/3,-x+1/3,z+1/3
x+2/3,x-y+1/3,z+1/3
-x+y+2/3,y+1/3,z+1/3
x+1/3,y+2/3,z+2/3
-y+1/3,x-y+2/3,z+2/3
-x+y+1/3,-x+2/3,z+2/3
y+1/3,x+2/3,-z+2/3
-x+1/3,-x+y+2/3,-z+2/3
x-y+1/3,-y+2/3,-z+2/3
-x+1/3,-y+2/3,-z+2/3
y+1/3,-x+y+2/3,-z+2/3
x-y+1/3,x+2/3,-z+2/3
-y+1/3,-x+2/3,z+2/3
x+1/3,x-y+2/3,z+2/3
-x+y+1/3,y+2/3,z+2/3

loop_
_atom_site_label
_atom_site_type_symbol
_atom_site_fract_x
_atom_site_fract_y
_atom_site_fract_z
_atom_site_occupancy
_atom_site_U_iso_or_equiv
Mo1 Mo 0 0 0.0756 1 0.0
B1 B 0 0 0.3323 1 0.0
B2 B 0 0 0.1817 1 0.0
B3 B 0 0 0.5 0.026 0.0
